data_2241798
loop_
_publ_author_name
'Elgemeie, Galal H.'
'Jones, Peter G.'

_publ_section_title
;
 Crystal structure of
 1-amino-2-oxo-2,5,6,7,8,9-hexahydro-1<i>H</i>-cyclohepta[<i>b</i>]pyridine-3-carbonitrile
;
_journal_coeditor_code SU5315
_journal_issue 9
_journal_name_full 'Acta Crystallographica Section E'
_journal_page_first 1239
_journal_page_last 1241
_journal_paper_doi 10.1107/S2056989016012196
_journal_volume 72
_journal_year 2016
_chemical_formula_iupac 'C11 H13 N3 O'
_chemical_formula_moiety 'C11 H13 N3 O'
_chemical_formula_sum 'C11 H13 N3 O'
_chemical_formula_weight 203.24
_chemical_name_systematic 1-Amino-2-oxo-2,5,6,7,8,9-hexahydro-1<i>H</i>-cyclohepta[<i>b</i>]pyridine-3-carbonitrile
_space_group_IT_number 14
_symmetry_cell_setting monoclinic
_symmetry_space_group_name_Hall '-P 2ybc'
_symmetry_space_group_name_H-M 'P 1 21/c 1'
_atom_sites_solution_hydrogens geom
_atom_sites_solution_primary direct
_atom_sites_solution_secondary difmap
_audit_creation_method SHELXL-97
_cell_angle_alpha 90.00
_cell_angle_beta 103.272(4)
_cell_angle_gamma 90.00
_cell_formula_units_Z 4
_cell_length_a 8.5680(4)
_cell_length_b 10.0475(4)
_cell_length_c 11.6778(5)
_cell_measurement_reflns_used 6583
_cell_measurement_temperature 100(2)
_cell_measurement_theta_max 76.0820
_cell_measurement_theta_min 3.8810
_cell_volume 978.46(7)
_computing_cell_refinement
;
(CrysAlis PRO; Agilent, 2010)
;
_computing_data_collection
;
(CrysAlis PRO; Agilent, 2010)
;
_computing_data_reduction
;
(CrysAlis PRO; Agilent, 2010)
;
_computing_molecular_graphics
;
XP (Siemens, 1994)
;
_computing_publication_material
;
SHELXL97 (Sheldrick, 2008)
;
_computing_structure_refinement
;
SHELXL97 (Sheldrick, 2008)
;
_computing_structure_solution
;
SHELXS97 (Sheldrick, 2008)
;
_diffrn_ambient_temperature 100(2)
_diffrn_detector_area_resol_mean 10.3543
_diffrn_measured_fraction_theta_full 1.000
_diffrn_measured_fraction_theta_max 0.998
_diffrn_measurement_device_type 'Oxford Diffraction Xcalibur Atlas Nova'
_diffrn_measurement_method \w-scan
_diffrn_radiation_monochromator mirror
_diffrn_radiation_type CuK\a
_diffrn_radiation_wavelength 1.54184
_diffrn_reflns_av_R_equivalents 0.0622
_diffrn_reflns_av_sigmaI/netI 0.0247
_diffrn_reflns_limit_h_max 10
_diffrn_reflns_limit_h_min -10
_diffrn_reflns_limit_k_max 12
_diffrn_reflns_limit_k_min -12
_diffrn_reflns_limit_l_max 14
_diffrn_reflns_limit_l_min -14
_diffrn_reflns_number 19833
_diffrn_reflns_theta_full 75.00
_diffrn_reflns_theta_max 76.12
_diffrn_reflns_theta_min 5.30
_exptl_absorpt_coefficient_mu 0.744
_exptl_absorpt_correction_T_max 1.00000
_exptl_absorpt_correction_T_min 0.79478
_exptl_absorpt_correction_type multi-scan
_exptl_absorpt_process_details
;
(CrysAlis PRO; Agilent, 2010)
;
_exptl_crystal_colour colourless
_exptl_crystal_density_diffrn 1.380
_exptl_crystal_density_method 'not measured'
_exptl_crystal_description plate
_exptl_crystal_F_000 432
_exptl_crystal_size_max 0.10
_exptl_crystal_size_mid 0.10
_exptl_crystal_size_min 0.05
_refine_diff_density_max 0.277
_refine_diff_density_min -0.296
_refine_ls_extinction_method none
_refine_ls_goodness_of_fit_ref 1.056
_refine_ls_hydrogen_treatment mixed
_refine_ls_matrix_type full
_refine_ls_number_parameters 144
_refine_ls_number_reflns 2046
_refine_ls_number_restraints 0
_refine_ls_restrained_S_all 1.056
_refine_ls_R_factor_all 0.0519
_refine_ls_R_factor_gt 0.0394
_refine_ls_shift/su_max 0.000
_refine_ls_shift/su_mean 0.000
_refine_ls_structure_factor_coef Fsqd
_refine_ls_weighting_details 'calc w=1/[\s^2^(Fo^2^)+(0.0602P)^2^+0.2053P] where P=(Fo^2^+2Fc^2^)/3'
_refine_ls_weighting_scheme calc
_refine_ls_wR_factor_gt 0.0992
_refine_ls_wR_factor_ref 0.1088
_reflns_number_gt 1674
_reflns_number_total 2046
_reflns_threshold_expression >2sigma(I)
_cod_data_source_file su5315sup1.cif
_cod_data_source_block I
_cod_original_sg_symbol_H-M 'P 21/c'
_cod_database_code 2241798

loop_
_symmetry_equiv_pos_as_xyz
'x, y, z'
'-x, y+1/2, -z+1/2'
'-x, -y, -z'
'x, -y-1/2, z-1/2'

loop_
_atom_site_type_symbol
_atom_site_label
_atom_site_fract_x
_atom_site_fract_y
_atom_site_fract_z
_atom_site_U_iso_or_equiv
_atom_site_adp_type
_atom_site_calc_flag
_atom_site_refinement_flags
_atom_site_occupancy
_atom_site_symmetry_multiplicity
N N1 0.14967(13) 0.49677(10) 0.37289(9) 0.0161(3) Uani d . 1 1
C C2 0.13750(15) 0.63589(13) 0.36852(11) 0.0168(3) Uani d . 1 1
C C3 0.17684(15) 0.69947(13) 0.48064(12) 0.0168(3) Uani d . 1 1
C C4 0.22210(15) 0.62730(13) 0.58375(11) 0.0173(3) Uani d . 1 1
H H4 0.2451 0.6727 0.6571 0.021 Uiso calc R 1 1
C C4A 0.23457(16) 0.48899(13) 0.58178(11) 0.0169(3) Uani d . 1 1
C C5 0.29860(17) 0.41294(13) 0.69430(11) 0.0197(3) Uani d . 1 1
H H5A 0.2243 0.3391 0.7000 0.024 Uiso calc R 1 1
H H5B 0.3025 0.4729 0.7622 0.024 Uiso calc R 1 1
C C6 0.46697(17) 0.35590(14) 0.70100(12) 0.0218(3) Uani d . 1 1
H H6A 0.5315 0.4231 0.6703 0.026 Uiso calc R 1 1
H H6B 0.5197 0.3395 0.7845 0.026 Uiso calc R 1 1
C C7 0.46682(17) 0.22636(14) 0.63197(12) 0.0212(3) Uani d . 1 1
H H7A 0.5787 0.1942 0.6447 0.025 Uiso calc R 1 1
H H7B 0.4055 0.1587 0.6651 0.025 Uiso calc R 1 1
C C8 0.39649(16) 0.23537(13) 0.49953(12) 0.0199(3) Uani d . 1 1
H H8A 0.4085 0.1478 0.4637 0.024 Uiso calc R 1 1
H H8B 0.4596 0.3008 0.4656 0.024 Uiso calc R 1 1
C C9 0.21817(16) 0.27618(13) 0.46552(12) 0.0186(3) Uani d . 1 1
H H9A 0.1708 0.2467 0.3841 0.022 Uiso calc R 1 1
H H9B 0.1597 0.2312 0.5185 0.022 Uiso calc R 1 1
C C9A 0.19855(15) 0.42414(13) 0.47385(11) 0.0159(3) Uani d . 1 1
C C10 0.17377(16) 0.84204(14) 0.48160(12) 0.0200(3) Uani d . 1 1
N N2 0.12201(15) 0.43233(12) 0.26182(10) 0.0207(3) Uani d . 1 1
H H01 0.090(2) 0.500(2) 0.2110(18) 0.036(5) Uiso d . 1 1
H H02 0.037(2) 0.376(2) 0.2551(16) 0.030(5) Uiso d . 1 1
N N3 0.17469(17) 0.95620(12) 0.48127(12) 0.0298(3) Uani d . 1 1
O O1 0.09637(12) 0.69230(9) 0.27097(8) 0.0208(2) Uani d . 1 1

loop_
_atom_site_aniso_label
_atom_site_aniso_U_11
_atom_site_aniso_U_22
_atom_site_aniso_U_33
_atom_site_aniso_U_12
_atom_site_aniso_U_13
_atom_site_aniso_U_23
N1 0.0174(6) 0.0137(5) 0.0162(5) -0.0004(4) 0.0016(4) -0.0012(4)
C2 0.0134(6) 0.0151(6) 0.0214(7) 0.0001(4) 0.0028(5) 0.0014(5)
C3 0.0150(6) 0.0129(6) 0.0223(6) -0.0009(4) 0.0037(5) -0.0012(5)
C4 0.0154(6) 0.0171(6) 0.0199(6) -0.0005(5) 0.0047(5) -0.0024(5)
C4A 0.0153(6) 0.0162(6) 0.0192(6) 0.0000(5) 0.0036(5) 0.0012(5)
C5 0.0240(7) 0.0182(6) 0.0170(6) 0.0015(5) 0.0051(5) 0.0018(5)
C6 0.0212(7) 0.0241(7) 0.0182(6) 0.0018(5) 0.0006(5) 0.0020(5)
C7 0.0197(7) 0.0204(7) 0.0229(7) 0.0036(5) 0.0037(5) 0.0044(5)
C8 0.0199(7) 0.0182(6) 0.0215(6) 0.0026(5) 0.0048(5) 0.0005(5)
C9 0.0193(7) 0.0137(6) 0.0218(6) -0.0002(5) 0.0026(5) -0.0003(5)
C9A 0.0133(6) 0.0145(6) 0.0195(6) -0.0006(4) 0.0030(5) 0.0008(4)
C10 0.0183(6) 0.0182(7) 0.0227(6) 0.0002(5) 0.0033(5) -0.0007(5)
N2 0.0272(7) 0.0176(6) 0.0154(5) -0.0018(5) 0.0006(5) -0.0033(4)
N3 0.0340(8) 0.0182(6) 0.0366(7) 0.0000(5) 0.0068(6) -0.0004(5)
O1 0.0237(5) 0.0170(4) 0.0199(5) 0.0012(4) 0.0012(4) 0.0039(4)

loop_
_atom_type_symbol
_atom_type_description
_atom_type_scat_dispersion_real
_atom_type_scat_dispersion_imag
_atom_type_scat_source
C C 0.0181 0.0091 'International Tables Vol C Tables 4.2.6.8 and 6.1.1.4'
H H 0.0000 0.0000 'International Tables Vol C Tables 4.2.6.8 and 6.1.1.4'
N N 0.0311 0.0180 'International Tables Vol C Tables 4.2.6.8 and 6.1.1.4'
O O 0.0492 0.0322 'International Tables Vol C Tables 4.2.6.8 and 6.1.1.4'

loop_
_geom_angle_atom_site_label_1
_geom_angle_atom_site_label_2
_geom_angle_atom_site_label_3
_geom_angle
C9A N1 C2 124.66(11)
C9A N1 N2 119.86(10)
C2 N1 N2 115.22(10)
O1 C2 N1 119.27(11)
O1 C2 C3 126.31(12)
N1 C2 C3 114.42(11)
C4 C3 C2 121.64(12)
C4 C3 C10 121.30(12)
C2 C3 C10 117.01(12)
C3 C4 C4A 121.04(12)
C9A C4A C4 118.72(12)
C9A C4A C5 120.85(12)
C4 C4A C5 120.26(12)
C4A C5 C6 112.46(11)
C7 C6 C5 113.75(11)
C8 C7 C6 115.79(11)
C7 C8 C9 114.41(11)
C9A C9 C8 111.42(11)
N1 C9A C4A 119.48(12)
N1 C9A C9 119.26(11)
C4A C9A C9 121.22(12)
N3 C10 C3 178.28(16)
C3 C4 H4 119.5
C4A C4 H4 119.5
C4A C5 H5A 109.1
C6 C5 H5A 109.1
C4A C5 H5B 109.1
C6 C5 H5B 109.1
H5A C5 H5B 107.8
C7 C6 H6A 108.8
C5 C6 H6A 108.8
C7 C6 H6B 108.8
C5 C6 H6B 108.8
H6A C6 H6B 107.7
C8 C7 H7A 108.3
C6 C7 H7A 108.3
C8 C7 H7B 108.3
C6 C7 H7B 108.3
H7A C7 H7B 107.4
C7 C8 H8A 108.7
C9 C8 H8A 108.7
C7 C8 H8B 108.7
C9 C8 H8B 108.7
H8A C8 H8B 107.6
C9A C9 H9A 109.3
C8 C9 H9A 109.3
C9A C9 H9B 109.3
C8 C9 H9B 109.3
H9A C9 H9B 108.0
N1 N2 H01 102.6(13)
N1 N2 H02 108.8(12)
H01 N2 H02 107.1(17)

loop_
_geom_bond_atom_site_label_1
_geom_bond_atom_site_label_2
_geom_bond_distance
N1 C9A 1.3680(16)
N1 C2 1.4017(16)
N1 N2 1.4201(15)
C2 O1 1.2486(16)
C2 C3 1.4260(18)
C3 C4 1.3826(18)
C3 C10 1.4328(18)
C4 C4A 1.3943(18)
C4A C9A 1.3892(18)
C4A C5 1.5101(17)
C5 C6 1.5375(19)
C6 C7 1.5308(19)
C7 C8 1.5283(18)
C8 C9 1.5432(18)
C9 C9A 1.5018(17)
C10 N3 1.1471(19)
C4 H4 0.9500
C5 H5A 0.9900
C5 H5B 0.9900
C6 H6A 0.9900
C6 H6B 0.9900
C7 H7A 0.9900
C7 H7B 0.9900
C8 H8A 0.9900
C8 H8B 0.9900
C9 H9A 0.9900
C9 H9B 0.9900
N2 H01 0.90(2)
N2 H02 0.91(2)

loop_
_geom_hbond_atom_site_label_D
_geom_hbond_atom_site_label_H
_geom_hbond_atom_site_label_A
_geom_hbond_site_symmetry_A
_geom_hbond_distance_DH
_geom_hbond_distance_HA
_geom_hbond_distance_DA
_geom_hbond_angle_DHA
N2 H01 O1 . 0.90(2) 2.05(2) 2.6255(15) 120.4(16)
N2 H02 O1 2_545 0.91(2) 2.16(2) 3.0225(15) 158.2(17)
C4 H4 O1 4_576 0.95 2.45 3.2105(16) 137
C9 H9A O1 2_545 0.99 2.63 3.4903(16) 146

loop_
_geom_torsion_atom_site_label_1
_geom_torsion_atom_site_label_2
_geom_torsion_atom_site_label_3
_geom_torsion_atom_site_label_4
_geom_torsion
C9A N1 C2 O1 177.72(12)
N2 N1 C2 O1 3.59(17)
C9A N1 C2 C3 -1.60(18)
N2 N1 C2 C3 -175.73(11)
O1 C2 C3 C4 -179.57(13)
N1 C2 C3 C4 -0.30(18)
O1 C2 C3 C10 -2.1(2)
N1 C2 C3 C10 177.22(11)
C2 C3 C4 C4A 1.5(2)
C10 C3 C4 C4A -175.93(13)
C3 C4 C4A C9A -0.82(19)
C3 C4 C4A C5 174.41(12)
C9A C4A C5 C6 66.67(16)
C4 C4A C5 C6 -108.45(14)
C4A C5 C6 C7 -80.60(15)
C5 C6 C7 C8 61.27(16)
C6 C7 C8 C9 -61.68(16)
C7 C8 C9 C9A 80.91(14)
C2 N1 C9A C4A 2.30(19)
N2 N1 C9A C4A 176.17(12)
C2 N1 C9A C9 -175.43(12)
N2 N1 C9A C9 -1.55(18)
C4 C4A C9A N1 -0.99(18)
C5 C4A C9A N1 -176.19(12)
C4 C4A C9A C9 176.68(12)
C5 C4A C9A C9 1.48(19)
C8 C9 C9A N1 109.73(13)
C8 C9 C9A C4A -67.96(16)

_cod_database_fobs_code 2241798
